data_7006311
loop_
_publ_author_name
'Olsson, Daniel'
'Arunachalampillai, Athimoolam'
'Wendt, Ola F.'

_publ_section_title
;
 Synthesis and characterisation of PC(sp3)P phosphine and phosphinite
 platinum(II) complexes. Cyclometallation and simple coordination.
;
_journal_issue 46
_journal_name_full 'Dalton transactions (Cambridge, England : 2003)'
_journal_page_first 5427
_journal_page_last 5433
_journal_paper_doi 10.1039/b712660c
_journal_year 2007
_chemical_formula_sum 'C45 H96 Cl4 O5 P4 Pt2'
_chemical_formula_weight 1373.08
_chemical_name_systematic
;
?
;
_space_group_IT_number 15
_symmetry_cell_setting monoclinic
_symmetry_space_group_name_Hall '-C 2yc'
_symmetry_space_group_name_H-M 'C 1 2/c 1'
_atom_sites_solution_hydrogens geom
_atom_sites_solution_primary direct
_atom_sites_solution_secondary difmap
_audit_creation_method SHELXL-97
_cell_angle_alpha 90.00
_cell_angle_beta 96.065(3)
_cell_angle_gamma 90.00
_cell_formula_units_Z 8
_cell_length_a 28.8263(11)
_cell_length_b 8.7302(2)
_cell_length_c 44.3883(10)
_cell_measurement_reflns_used 5831
_cell_measurement_temperature 293(2)
_cell_measurement_theta_max 32.7188
_cell_measurement_theta_min 2.1308
_cell_volume 11108.2(6)
_computing_cell_refinement
;
CrysAlis RED, Oxford Diffraction Ltd.,
Version 1.171.31.5 (release 28-08-2006 CrysAlis171 .NET)
(compiled Aug 28 2006,13:05:05)
;
_computing_data_collection
;
CrysAlis CCD, Oxford Diffraction Ltd.,
Version 1.171.31.5 (release 28-08-2006 CrysAlis171 .NET)
(compiled Aug 28 2006,13:05:05)
;
_computing_data_reduction
;
CrysAlis RED, Oxford Diffraction Ltd.,
Version 1.171.31.5 (release 28-08-2006 CrysAlis171 .NET)
(compiled Aug 28 2006,13:05:05)
;
_computing_structure_refinement 'SHELXL-97 (Sheldrick, 1997)'
_computing_structure_solution 'SHELXS-97 (Sheldrick, 1990)'
_diffrn_ambient_temperature 293(2)
_diffrn_detector_area_resol_mean 16.1829
_diffrn_measured_fraction_theta_full 0.941
_diffrn_measured_fraction_theta_max 0.844
_diffrn_measurement_device_type 'Oxford Diffraction XCalibur 3'
_diffrn_measurement_method '\w scans'
_diffrn_radiation_monochromator graphite
_diffrn_radiation_source 'Enhance (Mo) X-ray Source'
_diffrn_radiation_type MoK\a
_diffrn_radiation_wavelength 0.71073
_diffrn_reflns_av_R_equivalents 0.0721
_diffrn_reflns_av_sigmaI/netI 0.3097
_diffrn_reflns_limit_h_max 43
_diffrn_reflns_limit_h_min -29
_diffrn_reflns_limit_k_max 11
_diffrn_reflns_limit_k_min -13
_diffrn_reflns_limit_l_max 64
_diffrn_reflns_limit_l_min -61
_diffrn_reflns_number 40857
_diffrn_reflns_theta_full 27.00
_diffrn_reflns_theta_max 32.77
_diffrn_reflns_theta_min 2.21
_exptl_absorpt_coefficient_mu 5.379
_exptl_absorpt_correction_T_max 1.00000
_exptl_absorpt_correction_T_min 0.61567
_exptl_absorpt_correction_type multi-scan
_exptl_absorpt_process_details
;
CrysAlis RED, Oxford Diffraction Ltd.,
Version 1.171.31.5 (release 28-08-2006 CrysAlis171 .NET)
(compiled Aug 28 2006,13:05:05)
Empirical absorption correction using spherical harmonics,
implemented in SCALE3 ABSPACK scaling algorithm.
;
_exptl_crystal_colour yellow
_exptl_crystal_density_diffrn 1.642
_exptl_crystal_density_method 'not measured'
_exptl_crystal_description needles
_exptl_crystal_F_000 5520
_exptl_crystal_size_max 0.08
_exptl_crystal_size_mid 0.05
_exptl_crystal_size_min 0.02
_refine_diff_density_max 2.423
_refine_diff_density_min -1.636
_refine_diff_density_rms 0.166
_refine_ls_extinction_method none
_refine_ls_goodness_of_fit_ref 0.735
_refine_ls_hydrogen_treatment riding
_refine_ls_matrix_type full
_refine_ls_number_parameters 577
_refine_ls_number_reflns 17354
_refine_ls_number_restraints 0
_refine_ls_restrained_S_all 0.735
_refine_ls_R_factor_all 0.2152
_refine_ls_R_factor_gt 0.0586
_refine_ls_shift/su_max 0.001
_refine_ls_shift/su_mean 0.000
_refine_ls_structure_factor_coef Fsqd
_refine_ls_weighting_details 'calc w=1/[\s^2^(Fo^2^)+(0.0794P)^2^+0.0000P] where P=(Fo^2^+2Fc^2^)/3'
_refine_ls_weighting_scheme calc
_refine_ls_wR_factor_gt 0.1423
_refine_ls_wR_factor_ref 0.1724
_reflns_number_gt 4742
_reflns_number_total 17354
_reflns_threshold_expression >2sigma(I)
_cod_data_source_file b712660c.txt
_cod_data_source_block complex6
_cod_depositor_comments
;
The following automatic conversions were performed:
'_symmetry_cell_setting' value 'Monoclinic' changed to 'monoclinic'
according to '/home/saulius/struct/CIF-dictionaries/cif_core.dic'
dictionary named 'cif_core.dic' version 2.4.1 from 2010-06-29.

Automatic conversion script
Id: cif_fix_enum 1527 2010-12-29 10:47:43Z saulius 

2018-03-15
Z value and formula fixed to values more according to usual
chemical conventions.                 miguel
;
_cod_original_formula_sum 'C90 H192 Cl8 O10 P8 Pt4'
_cod_original_formula_weight 2746.16
_cod_original_formula_units_Z 4
_cod_original_sg_symbol_H-M C2/c
_cod_database_code 7006311

loop_
_symmetry_equiv_pos_as_xyz
'x, y, z'
'-x, y, -z+1/2'
'x+1/2, y+1/2, z'
'-x+1/2, y+1/2, -z+1/2'
'-x, -y, -z'
'x, -y, z-1/2'
'-x+1/2, -y+1/2, -z'
'x+1/2, -y+1/2, z-1/2'

loop_
_atom_site_label
_atom_site_type_symbol
_atom_site_fract_x
_atom_site_fract_y
_atom_site_fract_z
_atom_site_U_iso_or_equiv
_atom_site_adp_type
_atom_site_occupancy
_atom_site_symmetry_multiplicity
_atom_site_calc_flag
_atom_site_refinement_flags
_atom_site_disorder_assembly
_atom_site_disorder_group
C31 C 0.6165(6) 0.0835(18) 0.3390(7) 0.266(18) Uani 1 1 d . . .
H31A H 0.5876 0.1134 0.3278 0.399 Uiso 1 1 calc R . .
H31B H 0.6150 0.1032 0.3601 0.399 Uiso 1 1 calc R . .
H31C H 0.6217 -0.0238 0.3360 0.399 Uiso 1 1 calc R . .
C16 C 0.6973(13) 0.485(2) 0.4898(4) 0.30(2) Uani 1 1 d . . .
H16A H 0.6909 0.5931 0.4882 0.446 Uiso 1 1 calc R . .
H16B H 0.7296 0.4699 0.4968 0.446 Uiso 1 1 calc R . .
H16C H 0.6783 0.4404 0.5040 0.446 Uiso 1 1 calc R . .
Pt1 Pt 0.903156(18) 0.48465(4) 0.369174(9) 0.06473(17) Uani 1 1 d . . .
Pt2 Pt 0.662897(16) 0.47156(4) 0.380975(9) 0.05600(15) Uani 1 1 d . . .
P2 P 0.67306(9) 0.5646(3) 0.43022(6) 0.0434(6) Uani 1 1 d . . .
P4 P 0.89113(9) 0.3909(2) 0.31989(5) 0.0406(6) Uani 1 1 d . . .
P1 P 0.91803(9) 0.5706(3) 0.41892(6) 0.0462(7) Uani 1 1 d . . .
P3 P 0.64665(9) 0.3783(2) 0.33179(5) 0.0396(6) Uani 1 1 d . . .
Cl2 Cl 0.88061(16) 0.7259(4) 0.35291(9) 0.1216(15) Uani 1 1 d . . .
O5 O 0.74954(19) 0.4103(5) 0.38240(11) 0.0350(14) Uani 1 1 d . . .
H5 H 0.7423 0.4827 0.3927 0.052 Uiso 1 1 calc R . .
O1 O 0.8820(2) 0.6862(7) 0.43141(14) 0.0573(19) Uani 1 1 d . . .
O4 O 0.8453(2) 0.4496(7) 0.29864(13) 0.0536(17) Uani 1 1 d . . .
Cl1 Cl 0.9536(2) 0.2717(5) 0.38070(10) 0.158(2) Uani 1 1 d . . .
O2 O 0.7149(2) 0.6812(8) 0.43920(14) 0.0608(19) Uani 1 1 d . . .
O3 O 0.6793(2) 0.4361(8) 0.30647(14) 0.0585(19) Uani 1 1 d . . .
C23 C 0.7622(3) 0.4396(10) 0.3031(2) 0.045(2) Uani 1 1 d . . .
H23A H 0.7569 0.4051 0.2822 0.054 Uiso 1 1 calc R . .
H23B H 0.7664 0.3499 0.3160 0.054 Uiso 1 1 calc R . .
C45 C 0.8131(3) 0.4184(8) 0.37841(15) 0.0280(19) Uani 1 1 d . . .
H45A H 0.8285 0.4786 0.3946 0.042 Uiso 1 1 calc R . .
H45B H 0.8178 0.4643 0.3593 0.042 Uiso 1 1 calc R . .
H45C H 0.8257 0.3166 0.3793 0.042 Uiso 1 1 calc R . .
Cl4 Cl 0.6714(2) 0.7202(5) 0.36294(13) 0.174(2) Uani 1 1 d . . .
Cl3 Cl 0.6269(3) 0.2549(8) 0.39672(19) 0.251(4) Uani 1 1 d . . .
C24 C 0.7204(3) 0.5278(10) 0.3109(2) 0.042(2) Uani 1 1 d . . .
C41 C 0.9365(3) 0.4540(12) 0.2960(2) 0.055(3) Uani 1 1 d . . .
C33 C 0.5891(4) 0.4444(12) 0.3132(3) 0.062(3) Uani 1 1 d . . .
C7 C 0.9177(4) 0.4112(11) 0.4475(2) 0.055(3) Uani 1 1 d . . .
C10 C 0.8754(5) 0.3118(14) 0.4386(3) 0.102(5) Uani 1 1 d . . .
H10A H 0.8804 0.2528 0.4210 0.153 Uiso 1 1 calc R . .
H10B H 0.8484 0.3757 0.4342 0.153 Uiso 1 1 calc R . .
H10C H 0.8705 0.2440 0.4550 0.153 Uiso 1 1 calc R . .
C28 C 0.8056(3) 0.5365(10) 0.3071(2) 0.043(2) Uani 1 1 d . . .
C25 C 0.7142(4) 0.6709(12) 0.2908(2) 0.064(3) Uani 1 1 d . . .
H25A H 0.7068 0.6404 0.2699 0.077 Uiso 1 1 calc R . .
H25B H 0.6885 0.7316 0.2967 0.077 Uiso 1 1 calc R . .
C5 C 0.7496(4) 0.9086(10) 0.4211(2) 0.063(3) Uani 1 1 d . . .
H5A H 0.7198 0.9431 0.4111 0.075 Uiso 1 1 calc R . .
H5B H 0.7529 0.9487 0.4415 0.075 Uiso 1 1 calc R . .
C27 C 0.8002(4) 0.6755(11) 0.2869(2) 0.064(3) Uani 1 1 d . . .
H27A H 0.7966 0.6438 0.2659 0.077 Uiso 1 1 calc R . .
H27B H 0.8278 0.7392 0.2903 0.077 Uiso 1 1 calc R . .
C36 C 0.5877(5) 0.6167(13) 0.3139(3) 0.105(5) Uani 1 1 d . . .
H36A H 0.6166 0.6570 0.3084 0.158 Uiso 1 1 calc R . .
H36B H 0.5830 0.6505 0.3340 0.158 Uiso 1 1 calc R . .
H36C H 0.5624 0.6526 0.2998 0.158 Uiso 1 1 calc R . .
C6 C 0.7503(4) 0.7354(10) 0.4221(2) 0.045(3) Uani 1 1 d . . .
C1 C 0.7984(3) 0.6777(9) 0.4352(2) 0.044(2) Uani 1 1 d . . .
H1A H 0.8045 0.7106 0.4561 0.053 Uiso 1 1 calc R . .
H1B H 0.7987 0.5666 0.4349 0.053 Uiso 1 1 calc R . .
C15 C 0.6865(5) 0.4115(14) 0.4595(2) 0.083(4) Uani 1 1 d . . .
C3 C 0.8361(4) 0.9080(11) 0.4172(2) 0.062(3) Uani 1 1 d . . .
H3A H 0.8599 0.9438 0.4049 0.074 Uiso 1 1 calc R . .
H3B H 0.8437 0.9463 0.4376 0.074 Uiso 1 1 calc R . .
C4 C 0.7884(4) 0.9693(11) 0.4042(3) 0.066(3) Uani 1 1 d . . .
H4A H 0.7887 1.0803 0.4053 0.079 Uiso 1 1 calc R . .
H4B H 0.7827 0.9405 0.3830 0.079 Uiso 1 1 calc R . .
C11 C 0.9708(4) 0.6916(15) 0.4246(3) 0.081(4) Uani 1 1 d . . .
C17 C 0.7270(5) 0.3214(14) 0.4506(3) 0.114(6) Uani 1 1 d . . .
H17A H 0.7271 0.2218 0.4598 0.172 Uiso 1 1 calc R . .
H17B H 0.7555 0.3736 0.4574 0.172 Uiso 1 1 calc R . .
H17C H 0.7243 0.3107 0.4290 0.172 Uiso 1 1 calc R . .
C44 C 0.9856(4) 0.4071(14) 0.3110(3) 0.085(4) Uani 1 1 d . . .
H44A H 1.0083 0.4247 0.2970 0.127 Uiso 1 1 calc R . .
H44B H 0.9855 0.3004 0.3162 0.127 Uiso 1 1 calc R . .
H44C H 0.9934 0.4671 0.3289 0.127 Uiso 1 1 calc R . .
C22 C 0.5771(5) 0.594(2) 0.4364(4) 0.165(8) Uani 1 1 d . . .
H22A H 0.5510 0.6618 0.4377 0.248 Uiso 1 1 calc R . .
H22B H 0.5791 0.5234 0.4530 0.248 Uiso 1 1 calc R . .
H22C H 0.5729 0.5391 0.4176 0.248 Uiso 1 1 calc R . .
C37 C 0.8825(4) 0.1763(10) 0.3188(2) 0.058(3) Uani 1 1 d . . .
C13 C 1.0144(5) 0.5971(18) 0.4170(4) 0.128(6) Uani 1 1 d . . .
H13A H 1.0065 0.5398 0.3987 0.191 Uiso 1 1 calc R . .
H13B H 1.0237 0.5280 0.4333 0.191 Uiso 1 1 calc R . .
H13C H 1.0396 0.6658 0.4143 0.191 Uiso 1 1 calc R . .
C19 C 0.6223(5) 0.689(2) 0.4378(4) 0.106(5) Uani 1 1 d . . .
C2 C 0.8357(3) 0.7368(9) 0.4176(2) 0.040(2) Uani 1 1 d . . .
H2 H 0.8306 0.6985 0.3967 0.048 Uiso 1 1 calc R . .
C9 C 0.9115(10) 0.4753(17) 0.4785(3) 0.203(12) Uani 1 1 d . . .
H9A H 0.8997 0.3967 0.4908 0.305 Uiso 1 1 calc R . .
H9B H 0.8898 0.5591 0.4764 0.305 Uiso 1 1 calc R . .
H9C H 0.9410 0.5110 0.4880 0.305 Uiso 1 1 calc R . .
C38 C 0.8500(4) 0.1366(12) 0.3413(3) 0.097(5) Uani 1 1 d . . .
H38A H 0.8448 0.0280 0.3411 0.145 Uiso 1 1 calc R . .
H38B H 0.8209 0.1887 0.3363 0.145 Uiso 1 1 calc R . .
H38C H 0.8632 0.1674 0.3611 0.145 Uiso 1 1 calc R . .
C26 C 0.7579(4) 0.7659(12) 0.2937(3) 0.075(4) Uani 1 1 d . . .
H26A H 0.7631 0.8062 0.3142 0.090 Uiso 1 1 calc R . .
H26B H 0.7537 0.8520 0.2799 0.090 Uiso 1 1 calc R . .
C42 C 0.9361(5) 0.6286(13) 0.2954(4) 0.120(6) Uani 1 1 d . . .
H42A H 0.9568 0.6644 0.2814 0.181 Uiso 1 1 calc R . .
H42B H 0.9462 0.6671 0.3153 0.181 Uiso 1 1 calc R . .
H42C H 0.9050 0.6641 0.2892 0.181 Uiso 1 1 calc R . .
C34 C 0.5498(4) 0.3869(15) 0.3311(4) 0.113(5) Uani 1 1 d . . .
H34A H 0.5542 0.2798 0.3355 0.169 Uiso 1 1 calc R . .
H34B H 0.5203 0.4018 0.3193 0.169 Uiso 1 1 calc R . .
H34C H 0.5504 0.4430 0.3497 0.169 Uiso 1 1 calc R . .
C29 C 0.6525(4) 0.1660(11) 0.3290(2) 0.068(3) Uani 1 1 d . . .
C18 C 0.6497(7) 0.2999(18) 0.4626(5) 0.175(9) Uani 1 1 d . . .
H18A H 0.6507 0.2217 0.4474 0.263 Uiso 1 1 calc R . .
H18B H 0.6199 0.3501 0.4599 0.263 Uiso 1 1 calc R . .
H18C H 0.6542 0.2542 0.4823 0.263 Uiso 1 1 calc R . .
C40 C 0.9232(6) 0.0869(16) 0.3210(6) 0.231(14) Uani 1 1 d . . .
H40A H 0.9427 0.1140 0.3391 0.347 Uiso 1 1 calc R . .
H40B H 0.9397 0.1052 0.3037 0.347 Uiso 1 1 calc R . .
H40C H 0.9150 -0.0195 0.3218 0.347 Uiso 1 1 calc R . .
C8 C 0.9603(6) 0.3142(18) 0.4491(5) 0.191(10) Uani 1 1 d . . .
H8A H 0.9664 0.2720 0.4691 0.286 Uiso 1 1 calc R . .
H8B H 0.9864 0.3755 0.4447 0.286 Uiso 1 1 calc R . .
H8C H 0.9556 0.2326 0.4346 0.286 Uiso 1 1 calc R . .
C39 C 0.8525(9) 0.1423(18) 0.2868(3) 0.218(13) Uani 1 1 d . . .
H39A H 0.8732 0.1286 0.2714 0.327 Uiso 1 1 calc R . .
H39B H 0.8320 0.2270 0.2814 0.327 Uiso 1 1 calc R . .
H39C H 0.8344 0.0509 0.2883 0.327 Uiso 1 1 calc R . .
C43 C 0.9292(5) 0.3943(18) 0.2637(3) 0.113(5) Uani 1 1 d . . .
H43A H 0.8972 0.4087 0.2558 0.170 Uiso 1 1 calc R . .
H43B H 0.9367 0.2872 0.2635 0.170 Uiso 1 1 calc R . .
H43C H 0.9490 0.4493 0.2514 0.170 Uiso 1 1 calc R . .
C20 C 0.6171(6) 0.8078(14) 0.4143(5) 0.172(10) Uani 1 1 d . . .
H20A H 0.6021 0.7651 0.3958 0.258 Uiso 1 1 calc R . .
H20B H 0.6474 0.8460 0.4109 0.258 Uiso 1 1 calc R . .
H20C H 0.5985 0.8903 0.4208 0.258 Uiso 1 1 calc R . .
C12 C 0.9797(6) 0.7506(19) 0.4589(3) 0.154(8) Uani 1 1 d . . .
H12A H 1.0022 0.8320 0.4601 0.230 Uiso 1 1 calc R . .
H12B H 0.9913 0.6677 0.4717 0.230 Uiso 1 1 calc R . .
H12C H 0.9510 0.7876 0.4653 0.230 Uiso 1 1 calc R . .
C30 C 0.6995(4) 0.1262(13) 0.3439(3) 0.104(5) Uani 1 1 d . . .
H30A H 0.7051 0.1803 0.3627 0.156 Uiso 1 1 calc R . .
H30B H 0.7227 0.1547 0.3308 0.156 Uiso 1 1 calc R . .
H30C H 0.7012 0.0179 0.3476 0.156 Uiso 1 1 calc R . .
C14 C 0.9646(5) 0.8205(14) 0.4014(4) 0.133(7) Uani 1 1 d . . .
H14A H 0.9942 0.8675 0.3995 0.199 Uiso 1 1 calc R . .
H14B H 0.9435 0.8956 0.4079 0.199 Uiso 1 1 calc R . .
H14C H 0.9521 0.7795 0.3821 0.199 Uiso 1 1 calc R . .
C21 C 0.6316(7) 0.761(3) 0.4702(5) 0.240(14) Uani 1 1 d . . .
H21A H 0.6614 0.8111 0.4722 0.360 Uiso 1 1 calc R . .
H21B H 0.6313 0.6822 0.4852 0.360 Uiso 1 1 calc R . .
H21C H 0.6077 0.8349 0.4730 0.360 Uiso 1 1 calc R . .
C35 C 0.5808(5) 0.390(2) 0.2799(3) 0.136(7) Uani 1 1 d . . .
H35A H 0.5492 0.4122 0.2720 0.204 Uiso 1 1 calc R . .
H35B H 0.5861 0.2817 0.2789 0.204 Uiso 1 1 calc R . .
H35C H 0.6018 0.4425 0.2680 0.204 Uiso 1 1 calc R . .
H28 H 0.809(2) 0.561(7) 0.3274(16) 0.019(19) Uiso 1 1 d . . .
H6 H 0.752(2) 0.693(7) 0.4003(15) 0.015(17) Uiso 1 1 d . . .
H24 H 0.724(3) 0.556(8) 0.3353(17) 0.03(2) Uiso 1 1 d . . .
C32 C 0.6534(11) 0.1218(18) 0.2956(4) 0.30(2) Uani 1 1 d . . .
H32A H 0.6790 0.1727 0.2876 0.449 Uiso 1 1 calc R . .
H32B H 0.6247 0.1523 0.2843 0.449 Uiso 1 1 calc R . .
H32C H 0.6572 0.0130 0.2940 0.449 Uiso 1 1 calc R . .

loop_
_atom_site_aniso_label
_atom_site_aniso_U_11
_atom_site_aniso_U_22
_atom_site_aniso_U_33
_atom_site_aniso_U_23
_atom_site_aniso_U_13
_atom_site_aniso_U_12
C31 0.081(13) 0.081(11) 0.62(5) 0.13(2) -0.01(2) -0.021(10)
C16 0.67(6) 0.116(15) 0.075(12) 0.001(11) -0.09(2) 0.10(2)
Pt1 0.1066(4) 0.0433(2) 0.0411(2) -0.00231(18) -0.0072(2) 0.0115(2)
Pt2 0.0824(4) 0.0414(2) 0.0444(2) -0.00435(18) 0.0077(2) -0.0092(2)
P2 0.0459(17) 0.0416(13) 0.0436(15) -0.0019(11) 0.0082(13) 0.0005(11)
P4 0.0442(16) 0.0392(12) 0.0386(14) 0.0008(10) 0.0054(12) 0.0018(11)
P1 0.0479(17) 0.0485(14) 0.0412(14) -0.0018(11) -0.0006(13) 0.0008(12)
P3 0.0355(15) 0.0401(12) 0.0422(14) -0.0057(10) -0.0004(12) 0.0011(10)
Cl2 0.166(4) 0.081(2) 0.113(3) 0.003(2) -0.008(3) -0.002(2)
O5 0.055(4) 0.027(3) 0.019(3) -0.010(2) -0.011(3) 0.003(3)
O1 0.062(5) 0.047(4) 0.058(4) -0.014(3) -0.013(4) 0.017(3)
O4 0.052(4) 0.077(4) 0.032(3) -0.006(3) 0.003(3) 0.020(4)
Cl1 0.214(6) 0.126(4) 0.129(4) 0.008(3) 0.004(4) 0.066(4)
O2 0.065(5) 0.075(5) 0.046(4) -0.022(3) 0.026(4) -0.022(4)
O3 0.042(4) 0.087(5) 0.046(4) 0.000(4) 0.003(3) -0.017(4)
C23 0.047(6) 0.041(5) 0.047(6) 0.000(4) 0.007(5) -0.006(4)
C45 0.045(6) 0.031(4) 0.009(3) -0.009(3) 0.008(4) -0.006(4)
Cl4 0.218(6) 0.113(4) 0.189(5) 0.007(3) 0.003(4) 0.005(4)
Cl3 0.301(10) 0.161(6) 0.289(9) -0.001(6) 0.026(7) -0.051(6)
C24 0.033(6) 0.049(5) 0.044(5) -0.003(4) 0.002(5) -0.001(4)
C41 0.025(6) 0.078(7) 0.063(7) 0.006(6) 0.008(5) 0.000(5)
C33 0.041(7) 0.074(7) 0.072(8) 0.007(6) 0.016(6) 0.008(6)
C7 0.069(8) 0.064(6) 0.033(6) 0.018(5) 0.007(5) 0.014(6)
C10 0.099(11) 0.073(8) 0.134(12) 0.050(8) 0.011(9) 0.000(8)
C28 0.037(6) 0.049(5) 0.042(6) -0.001(5) 0.004(5) 0.011(5)
C25 0.043(7) 0.079(7) 0.073(8) 0.027(6) 0.013(6) 0.015(6)
C5 0.063(8) 0.047(6) 0.076(8) -0.010(5) -0.001(6) 0.014(5)
C27 0.047(7) 0.073(7) 0.073(8) 0.030(6) 0.017(6) 0.001(6)
C36 0.080(10) 0.079(9) 0.160(14) 0.047(9) 0.028(9) 0.028(7)
C6 0.059(7) 0.046(5) 0.033(5) -0.014(4) 0.014(5) -0.008(5)
C1 0.038(6) 0.041(5) 0.049(6) -0.010(4) -0.008(5) 0.004(4)
C15 0.131(13) 0.067(7) 0.049(7) 0.002(6) 0.000(8) -0.011(8)
C3 0.060(8) 0.054(6) 0.071(7) 0.013(5) 0.001(6) -0.006(5)
C4 0.059(7) 0.047(5) 0.096(9) 0.007(6) 0.026(7) -0.004(5)
C11 0.063(9) 0.109(10) 0.076(9) 0.000(7) 0.024(7) -0.020(7)
C17 0.110(13) 0.079(9) 0.152(14) 0.056(9) 0.003(11) 0.024(9)
C44 0.048(8) 0.089(9) 0.123(11) 0.020(8) 0.034(8) -0.001(6)
C22 0.059(11) 0.207(19) 0.24(2) 0.010(17) 0.069(13) 0.021(12)
C37 0.078(8) 0.040(5) 0.056(7) -0.012(5) 0.012(6) 0.009(5)
C13 0.052(10) 0.145(14) 0.181(17) -0.002(13) -0.008(10) -0.019(9)
C19 0.047(9) 0.147(14) 0.127(13) -0.058(11) 0.028(8) 0.020(9)
C2 0.026(5) 0.036(5) 0.059(6) -0.010(4) 0.008(5) -0.002(4)
C9 0.45(4) 0.104(13) 0.055(9) 0.002(9) 0.013(15) -0.044(17)
C38 0.073(9) 0.060(7) 0.169(14) 0.047(8) 0.066(9) 0.020(6)
C26 0.052(8) 0.063(7) 0.113(10) 0.035(7) 0.029(7) 0.011(6)
C42 0.083(11) 0.076(9) 0.199(17) 0.069(10) 0.000(10) -0.017(8)
C34 0.058(9) 0.079(9) 0.197(16) 0.013(10) -0.005(10) 0.010(7)
C29 0.088(9) 0.044(6) 0.066(7) -0.001(5) -0.016(7) -0.008(6)
C18 0.18(2) 0.109(13) 0.26(2) 0.061(14) 0.143(18) 0.003(13)
C40 0.129(16) 0.057(9) 0.53(4) 0.072(16) 0.14(2) 0.047(10)
C8 0.129(16) 0.107(13) 0.33(3) 0.102(16) 0.020(17) 0.045(12)
C39 0.48(4) 0.093(12) 0.074(11) -0.026(9) -0.001(17) -0.111(18)
C43 0.104(12) 0.177(15) 0.058(8) 0.011(9) 0.010(8) -0.046(11)
C20 0.118(15) 0.047(8) 0.33(3) 0.006(12) -0.057(16) 0.024(8)
C12 0.196(19) 0.187(17) 0.083(11) -0.046(11) 0.041(12) -0.125(15)
C30 0.091(11) 0.072(8) 0.145(13) 0.037(8) -0.010(9) 0.034(7)
C14 0.091(12) 0.073(9) 0.24(2) 0.069(11) 0.047(12) -0.011(8)
C21 0.22(3) 0.30(3) 0.21(2) -0.15(2) 0.055(18) 0.12(2)
C35 0.132(14) 0.198(17) 0.072(10) -0.005(11) -0.015(10) 0.086(13)
C32 0.67(6) 0.082(12) 0.105(13) -0.055(10) -0.14(2) 0.15(2)

loop_
_atom_type_symbol
_atom_type_description
_atom_type_scat_dispersion_real
_atom_type_scat_dispersion_imag
_atom_type_scat_source
C C 0.0033 0.0016 'International Tables Vol C Tables 4.2.6.8 and 6.1.1.4'
H H 0.0000 0.0000 'International Tables Vol C Tables 4.2.6.8 and 6.1.1.4'
O O 0.0106 0.0060 'International Tables Vol C Tables 4.2.6.8 and 6.1.1.4'
P P 0.1023 0.0942 'International Tables Vol C Tables 4.2.6.8 and 6.1.1.4'
Cl Cl 0.1484 0.1585 'International Tables Vol C Tables 4.2.6.8 and 6.1.1.4'
Pt Pt -1.7033 8.3905 'International Tables Vol C Tables 4.2.6.8 and 6.1.1.4'

loop_
_geom_angle_atom_site_label_1
_geom_angle_atom_site_label_2
_geom_angle_atom_site_label_3
_geom_angle
_geom_angle_site_symmetry_1
_geom_angle_site_symmetry_3
_geom_angle_publ_flag
C29 C31 H31A 109.5 . . ?
C29 C31 H31B 109.5 . . ?
H31A C31 H31B 109.5 . . ?
C29 C31 H31C 109.5 . . ?
H31A C31 H31C 109.5 . . ?
H31B C31 H31C 109.5 . . ?
C15 C16 H16A 109.5 . . ?
C15 C16 H16B 109.5 . . ?
H16A C16 H16B 109.5 . . ?
C15 C16 H16C 109.5 . . ?
H16A C16 H16C 109.5 . . ?
H16B C16 H16C 109.5 . . ?
Cl2 Pt1 P4 91.03(11) . . ?
Cl2 Pt1 P1 91.16(12) . . ?
P4 Pt1 P1 177.36(9) . . ?
Cl2 Pt1 Cl1 158.25(19) . . ?
P4 Pt1 Cl1 87.37(13) . . ?
P1 Pt1 Cl1 90.05(13) . . ?
Cl3 Pt2 P2 91.0(2) . . ?
Cl3 Pt2 P3 86.8(2) . . ?
P2 Pt2 P3 175.68(9) . . ?
Cl3 Pt2 Cl4 159.3(3) . . ?
P2 Pt2 Cl4 89.44(15) . . ?
P3 Pt2 Cl4 91.23(15) . . ?
O2 P2 C15 100.7(5) . . ?
O2 P2 C19 99.7(6) . . ?
C15 P2 C19 113.2(8) . . ?
O2 P2 Pt2 118.4(3) . . ?
C15 P2 Pt2 113.6(4) . . ?
C19 P2 Pt2 110.3(5) . . ?
O4 P4 C41 98.9(4) . . ?
O4 P4 C37 101.6(4) . . ?
C41 P4 C37 112.3(5) . . ?
O4 P4 Pt1 117.8(2) . . ?
C41 P4 Pt1 112.9(3) . . ?
C37 P4 Pt1 112.3(3) . . ?
O1 P1 C11 98.5(5) . . ?
O1 P1 C7 100.6(4) . . ?
C11 P1 C7 113.1(6) . . ?
O1 P1 Pt1 118.3(2) . . ?
C11 P1 Pt1 112.4(4) . . ?
C7 P1 Pt1 112.8(3) . . ?
O3 P3 C33 98.7(4) . . ?
O3 P3 C29 101.6(5) . . ?
C33 P3 C29 111.1(5) . . ?
O3 P3 Pt2 117.8(2) . . ?
C33 P3 Pt2 112.8(4) . . ?
C29 P3 Pt2 113.5(3) . . ?
C45 O5 H5 109.5 . . ?
C2 O1 P1 129.8(5) . . ?
C28 O4 P4 128.9(5) . . ?
C6 O2 P2 130.3(6) . . ?
C24 O3 P3 127.9(6) . . ?
C24 C23 C28 111.2(7) . . ?
C24 C23 H23A 109.4 . . ?
C28 C23 H23A 109.4 . . ?
C24 C23 H23B 109.4 . . ?
C28 C23 H23B 109.4 . . ?
H23A C23 H23B 108.0 . . ?
O5 C45 H45A 109.5 . . ?
O5 C45 H45B 109.5 . . ?
H45A C45 H45B 109.5 . . ?
O5 C45 H45C 109.5 . . ?
H45A C45 H45C 109.5 . . ?
H45B C45 H45C 109.5 . . ?
O3 C24 C23 110.8(7) . . ?
O3 C24 C25 109.5(7) . . ?
C23 C24 C25 109.3(8) . . ?
O3 C24 H24 104(4) . . ?
C23 C24 H24 111(4) . . ?
C25 C24 H24 112(4) . . ?
C43 C41 C42 109.0(11) . . ?
C43 C41 C44 110.0(10) . . ?
C42 C41 C44 106.1(9) . . ?
C43 C41 P4 113.7(8) . . ?
C42 C41 P4 107.7(8) . . ?
C44 C41 P4 110.1(7) . . ?
C36 C33 C34 107.0(10) . . ?
C36 C33 C35 108.9(11) . . ?
C34 C33 C35 110.3(11) . . ?
C36 C33 P3 109.0(8) . . ?
C34 C33 P3 109.9(8) . . ?
C35 C33 P3 111.7(8) . . ?
C8 C7 C9 110.1(14) . . ?
C8 C7 C10 109.0(11) . . ?
C9 C7 C10 106.3(13) . . ?
C8 C7 P1 112.9(9) . . ?
C9 C7 P1 110.4(8) . . ?
C10 C7 P1 107.9(7) . . ?
C7 C10 H10A 109.5 . . ?
C7 C10 H10B 109.5 . . ?
H10A C10 H10B 109.5 . . ?
C7 C10 H10C 109.5 . . ?
H10A C10 H10C 109.5 . . ?
H10B C10 H10C 109.5 . . ?
O4 C28 C23 110.0(8) . . ?
O4 C28 C27 107.5(8) . . ?
C23 C28 C27 110.3(8) . . ?
O4 C28 H28 111(4) . . ?
C23 C28 H28 105(5) . . ?
C27 C28 H28 113(4) . . ?
C26 C25 C24 110.8(8) . . ?
C26 C25 H25A 109.5 . . ?
C24 C25 H25A 109.5 . . ?
C26 C25 H25B 109.5 . . ?
C24 C25 H25B 109.5 . . ?
H25A C25 H25B 108.1 . . ?
C4 C5 C6 111.0(9) . . ?
C4 C5 H5A 109.4 . . ?
C6 C5 H5A 109.4 . . ?
C4 C5 H5B 109.4 . . ?
C6 C5 H5B 109.4 . . ?
H5A C5 H5B 108.0 . . ?
C28 C27 C26 109.7(8) . . ?
C28 C27 H27A 109.7 . . ?
C26 C27 H27A 109.7 . . ?
C28 C27 H27B 109.7 . . ?
C26 C27 H27B 109.7 . . ?
H27A C27 H27B 108.2 . . ?
C33 C36 H36A 109.5 . . ?
C33 C36 H36B 109.5 . . ?
H36A C36 H36B 109.5 . . ?
C33 C36 H36C 109.5 . . ?
H36A C36 H36C 109.5 . . ?
H36B C36 H36C 109.5 . . ?
O2 C6 C5 110.0(8) . . ?
O2 C6 C1 111.2(8) . . ?
C5 C6 C1 110.4(8) . . ?
O2 C6 H6 119(4) . . ?
C5 C6 H6 109(3) . . ?
C1 C6 H6 96(4) . . ?
C2 C1 C6 111.2(7) . . ?
C2 C1 H1A 109.4 . . ?
C6 C1 H1A 109.4 . . ?
C2 C1 H1B 109.4 . . ?
C6 C1 H1B 109.4 . . ?
H1A C1 H1B 108.0 . . ?
C18 C15 C17 105.6(12) . . ?
C18 C15 C16 106.8(17) . . ?
C17 C15 C16 111.8(17) . . ?
C18 C15 P2 116.2(12) . . ?
C17 C15 P2 107.6(9) . . ?
C16 C15 P2 109.0(9) . . ?
C2 C3 C4 110.3(8) . . ?
C2 C3 H3A 109.6 . . ?
C4 C3 H3A 109.6 . . ?
C2 C3 H3B 109.6 . . ?
C4 C3 H3B 109.6 . . ?
H3A C3 H3B 108.1 . . ?
C5 C4 C3 112.1(9) . . ?
C5 C4 H4A 109.2 . . ?
C3 C4 H4A 109.2 . . ?
C5 C4 H4B 109.2 . . ?
C3 C4 H4B 109.2 . . ?
H4A C4 H4B 107.9 . . ?
C14 C11 C13 106.3(11) . . ?
C14 C11 C12 113.6(12) . . ?
C13 C11 C12 108.8(12) . . ?
C14 C11 P1 107.0(9) . . ?
C13 C11 P1 109.6(9) . . ?
C12 C11 P1 111.2(8) . . ?
C15 C17 H17A 109.5 . . ?
C15 C17 H17B 109.5 . . ?
H17A C17 H17B 109.5 . . ?
C15 C17 H17C 109.5 . . ?
H17A C17 H17C 109.5 . . ?
H17B C17 H17C 109.5 . . ?
C41 C44 H44A 109.5 . . ?
C41 C44 H44B 109.5 . . ?
H44A C44 H44B 109.5 . . ?
C41 C44 H44C 109.5 . . ?
H44A C44 H44C 109.5 . . ?
H44B C44 H44C 109.5 . . ?
C19 C22 H22A 109.5 . . ?
C19 C22 H22B 109.5 . . ?
H22A C22 H22B 109.5 . . ?
C19 C22 H22C 109.5 . . ?
H22A C22 H22C 109.5 . . ?
H22B C22 H22C 109.5 . . ?
C40 C37 C38 114.0(12) . . ?
C40 C37 C39 109.0(15) . . ?
C38 C37 C39 103.5(12) . . ?
C40 C37 P4 116.3(10) . . ?
C38 C37 P4 107.8(7) . . ?
C39 C37 P4 105.2(8) . . ?
C11 C13 H13A 109.5 . . ?
C11 C13 H13B 109.5 . . ?
H13A C13 H13B 109.5 . . ?
C11 C13 H13C 109.5 . . ?
H13A C13 H13C 109.5 . . ?
H13B C13 H13C 109.5 . . ?
C20 C19 C22 109.2(14) . . ?
C20 C19 C21 111.1(16) . . ?
C22 C19 C21 108.4(15) . . ?
C20 C19 P2 107.6(11) . . ?
C22 C19 P2 110.9(11) . . ?
C21 C19 P2 109.6(10) . . ?
O1 C2 C1 110.4(7) . . ?
O1 C2 C3 107.2(7) . . ?
C1 C2 C3 111.1(8) . . ?
O1 C2 H2 109.3 . . ?
C1 C2 H2 109.3 . . ?
C3 C2 H2 109.3 . . ?
C7 C9 H9A 109.5 . . ?
C7 C9 H9B 109.5 . . ?
H9A C9 H9B 109.5 . . ?
C7 C9 H9C 109.5 . . ?
H9A C9 H9C 109.5 . . ?
H9B C9 H9C 109.5 . . ?
C37 C38 H38A 109.5 . . ?
C37 C38 H38B 109.5 . . ?
H38A C38 H38B 109.5 . . ?
C37 C38 H38C 109.5 . . ?
H38A C38 H38C 109.5 . . ?
H38B C38 H38C 109.5 . . ?
C25 C26 C27 112.4(9) . . ?
C25 C26 H26A 109.1 . . ?
C27 C26 H26A 109.1 . . ?
C25 C26 H26B 109.1 . . ?
C27 C26 H26B 109.1 . . ?
H26A C26 H26B 107.8 . . ?
C41 C42 H42A 109.5 . . ?
C41 C42 H42B 109.5 . . ?
H42A C42 H42B 109.5 . . ?
C41 C42 H42C 109.5 . . ?
H42A C42 H42C 109.5 . . ?
H42B C42 H42C 109.5 . . ?
C33 C34 H34A 109.5 . . ?
C33 C34 H34B 109.5 . . ?
H34A C34 H34B 109.5 . . ?
C33 C34 H34C 109.5 . . ?
H34A C34 H34C 109.5 . . ?
H34B C34 H34C 109.5 . . ?
C31 C29 C30 114.9(12) . . ?
C31 C29 C32 105.7(17) . . ?
C30 C29 C32 105.1(14) . . ?
C31 C29 P3 115.1(12) . . ?
C30 C29 P3 106.7(8) . . ?
C32 C29 P3 108.9(9) . . ?
C15 C18 H18A 109.5 . . ?
C15 C18 H18B 109.5 . . ?
H18A C18 H18B 109.5 . . ?
C15 C18 H18C 109.5 . . ?
H18A C18 H18C 109.5 . . ?
H18B C18 H18C 109.5 . . ?
C37 C40 H40A 109.5 . . ?
C37 C40 H40B 109.5 . . ?
H40A C40 H40B 109.5 . . ?
C37 C40 H40C 109.5 . . ?
H40A C40 H40C 109.5 . . ?
H40B C40 H40C 109.5 . . ?
C7 C8 H8A 109.5 . . ?
C7 C8 H8B 109.5 . . ?
H8A C8 H8B 109.5 . . ?
C7 C8 H8C 109.5 . . ?
H8A C8 H8C 109.5 . . ?
H8B C8 H8C 109.5 . . ?
C37 C39 H39A 109.5 . . ?
C37 C39 H39B 109.5 . . ?
H39A C39 H39B 109.5 . . ?
C37 C39 H39C 109.5 . . ?
H39A C39 H39C 109.5 . . ?
H39B C39 H39C 109.5 . . ?
C41 C43 H43A 109.5 . . ?
C41 C43 H43B 109.5 . . ?
H43A C43 H43B 109.5 . . ?
C41 C43 H43C 109.5 . . ?
H43A C43 H43C 109.5 . . ?
H43B C43 H43C 109.5 . . ?
C19 C20 H20A 109.5 . . ?
C19 C20 H20B 109.5 . . ?
H20A C20 H20B 109.5 . . ?
C19 C20 H20C 109.5 . . ?
H20A C20 H20C 109.5 . . ?
H20B C20 H20C 109.5 . . ?
C11 C12 H12A 109.5 . . ?
C11 C12 H12B 109.5 . . ?
H12A C12 H12B 109.5 . . ?
C11 C12 H12C 109.5 . . ?
H12A C12 H12C 109.5 . . ?
H12B C12 H12C 109.5 . . ?
C29 C30 H30A 109.5 . . ?
C29 C30 H30B 109.5 . . ?
H30A C30 H30B 109.5 . . ?
C29 C30 H30C 109.5 . . ?
H30A C30 H30C 109.5 . . ?
H30B C30 H30C 109.5 . . ?
C11 C14 H14A 109.5 . . ?
C11 C14 H14B 109.5 . . ?
H14A C14 H14B 109.5 . . ?
C11 C14 H14C 109.5 . . ?
H14A C14 H14C 109.5 . . ?
H14B C14 H14C 109.5 . . ?
C19 C21 H21A 109.5 . . ?
C19 C21 H21B 109.5 . . ?
H21A C21 H21B 109.5 . . ?
C19 C21 H21C 109.5 . . ?
H21A C21 H21C 109.5 . . ?
H21B C21 H21C 109.5 . . ?
C33 C35 H35A 109.5 . . ?
C33 C35 H35B 109.5 . . ?
H35A C35 H35B 109.5 . . ?
C33 C35 H35C 109.5 . . ?
H35A C35 H35C 109.5 . . ?
H35B C35 H35C 109.5 . . ?
C29 C32 H32A 109.5 . . ?
C29 C32 H32B 109.5 . . ?
H32A C32 H32B 109.5 . . ?
C29 C32 H32C 109.5 . . ?
H32A C32 H32C 109.5 . . ?
H32B C32 H32C 109.5 . . ?

loop_
_geom_bond_atom_site_label_1
_geom_bond_atom_site_label_2
_geom_bond_distance
_geom_bond_site_symmetry_2
_geom_bond_publ_flag
C31 C29 1.37(2) . ?
C31 H31A 0.9600 . ?
C31 H31B 0.9600 . ?
C31 H31C 0.9600 . ?
C16 C15 1.495(19) . ?
C16 H16A 0.9600 . ?
C16 H16B 0.9600 . ?
C16 H16C 0.9600 . ?
Pt1 Cl2 2.298(4) . ?
Pt1 P4 2.327(2) . ?
Pt1 P1 2.329(2) . ?
Pt1 Cl1 2.382(4) . ?
Pt2 Cl3 2.301(7) . ?
Pt2 P2 2.321(2) . ?
Pt2 P3 2.331(2) . ?
Pt2 Cl4 2.335(5) . ?
P2 O2 1.595(7) . ?
P2 C15 1.876(12) . ?
P2 C19 1.881(13) . ?
P4 O4 1.623(6) . ?
P4 C41 1.852(10) . ?
P4 C37 1.890(9) . ?
P1 O1 1.589(7) . ?
P1 C11 1.847(12) . ?
P1 C7 1.885(9) . ?
P3 O3 1.621(7) . ?
P3 C33 1.864(11) . ?
P3 C29 1.866(10) . ?
O5 C45 1.860(10) . ?
O5 H5 0.8200 . ?
O1 C2 1.477(10) . ?
O4 C28 1.455(11) . ?
O2 C6 1.417(11) . ?
O3 C24 1.426(10) . ?
C23 C24 1.500(13) . ?
C23 C28 1.507(13) . ?
C23 H23A 0.9700 . ?
C23 H23B 0.9700 . ?
C45 H45A 0.9600 . ?
C45 H45B 0.9600 . ?
C45 H45C 0.9600 . ?
C24 C25 1.535(12) . ?
C24 H24 1.11(7) . ?
C41 C43 1.521(14) . ?
C41 C42 1.524(15) . ?
C41 C44 1.553(14) . ?
C33 C36 1.506(15) . ?
C33 C34 1.536(16) . ?
C33 C35 1.548(16) . ?
C7 C8 1.487(17) . ?
C7 C9 1.512(17) . ?
C7 C10 1.515(15) . ?
C10 H10A 0.9600 . ?
C10 H10B 0.9600 . ?
C10 H10C 0.9600 . ?
C28 C27 1.508(12) . ?
C28 H28 0.92(7) . ?
C25 C26 1.500(14) . ?
C25 H25A 0.9700 . ?
C25 H25B 0.9700 . ?
C5 C4 1.507(14) . ?
C5 C6 1.513(12) . ?
C5 H5A 0.9700 . ?
C5 H5B 0.9700 . ?
C27 C26 1.509(14) . ?
C27 H27A 0.9700 . ?
C27 H27B 0.9700 . ?
C36 H36A 0.9600 . ?
C36 H36B 0.9600 . ?
C36 H36C 0.9600 . ?
C6 C1 1.532(12) . ?
C6 H6 1.04(6) . ?
C1 C2 1.488(12) . ?
C1 H1A 0.9700 . ?
C1 H1B 0.9700 . ?
C15 C18 1.458(19) . ?
C15 C17 1.493(18) . ?
C3 C2 1.494(12) . ?
C3 C4 1.530(14) . ?
C3 H3A 0.9700 . ?
C3 H3B 0.9700 . ?
C4 H4A 0.9700 . ?
C4 H4B 0.9700 . ?
C11 C14 1.525(17) . ?
C11 C13 1.569(18) . ?
C11 C12 1.600(16) . ?
C17 H17A 0.9600 . ?
C17 H17B 0.9600 . ?
C17 H17C 0.9600 . ?
C44 H44A 0.9600 . ?
C44 H44B 0.9600 . ?
C44 H44C 0.9600 . ?
C22 C19 1.54(2) . ?
C22 H22A 0.9600 . ?
C22 H22B 0.9600 . ?
C22 H22C 0.9600 . ?
C37 C40 1.404(17) . ?
C37 C38 1.481(14) . ?
C37 C39 1.613(18) . ?
C13 H13A 0.9600 . ?
C13 H13B 0.9600 . ?
C13 H13C 0.9600 . ?
C19 C20 1.47(2) . ?
C19 C21 1.57(2) . ?
C2 H2 0.9800 . ?
C9 H9A 0.9600 . ?
C9 H9B 0.9600 . ?
C9 H9C 0.9600 . ?
C38 H38A 0.9600 . ?
C38 H38B 0.9600 . ?
C38 H38C 0.9600 . ?
C26 H26A 0.9700 . ?
C26 H26B 0.9700 . ?
C42 H42A 0.9600 . ?
C42 H42B 0.9600 . ?
C42 H42C 0.9600 . ?
C34 H34A 0.9600 . ?
C34 H34B 0.9600 . ?
C34 H34C 0.9600 . ?
C29 C30 1.485(15) . ?
C29 C32 1.536(19) . ?
C18 H18A 0.9600 . ?
C18 H18B 0.9600 . ?
C18 H18C 0.9600 . ?
C40 H40A 0.9600 . ?
C40 H40B 0.9600 . ?
C40 H40C 0.9600 . ?
C8 H8A 0.9600 . ?
C8 H8B 0.9600 . ?
C8 H8C 0.9600 . ?
C39 H39A 0.9600 . ?
C39 H39B 0.9600 . ?
C39 H39C 0.9600 . ?
C43 H43A 0.9600 . ?
C43 H43B 0.9600 . ?
C43 H43C 0.9600 . ?
C20 H20A 0.9600 . ?
C20 H20B 0.9600 . ?
C20 H20C 0.9600 . ?
C12 H12A 0.9600 . ?
C12 H12B 0.9600 . ?
C12 H12C 0.9600 . ?
C30 H30A 0.9600 . ?
C30 H30B 0.9600 . ?
C30 H30C 0.9600 . ?
C14 H14A 0.9600 . ?
C14 H14B 0.9600 . ?
C14 H14C 0.9600 . ?
C21 H21A 0.9600 . ?
C21 H21B 0.9600 . ?
C21 H21C 0.9600 . ?
C35 H35A 0.9600 . ?
C35 H35B 0.9600 . ?
C35 H35C 0.9600 . ?
C32 H32A 0.9600 . ?
C32 H32B 0.9600 . ?
C32 H32C 0.9600 . ?
